data_7222011
loop_
_publ_author_name
'ARUMUGAM, VIGNESH'
'Kaminsky, Werner'
'Nallasamy, Dharmaraj'

_publ_section_title
;
 ONO Pincer type Pd(II) complexes: Synthesis, crystal structure and
 catalytic activity towards C-2 arylation of quinoline scaffolds
;
_journal_name_full 'RSC Adv.'
_journal_paper_doi 10.1039/C5RA15342E
_journal_year 2015
_chemical_formula_moiety 'C32 H25 N2 O3 P Pd'
_chemical_formula_sum 'C32 H25 N2 O3 P Pd'
_chemical_formula_weight 622.91
_chemical_name_common pdsash
_chemical_name_systematic
;
 pdsash
;
_space_group_IT_number 2
_symmetry_cell_setting triclinic
_symmetry_Int_Tables_number 2
_symmetry_space_group_name_Hall '-P 1'
_symmetry_space_group_name_H-M 'P -1'
_atom_sites_solution_hydrogens geom
_atom_sites_solution_primary direct
_atom_sites_solution_secondary difmap
_audit_conform_dict_location ftp://ftp.iucr.org/pub/cif_core.dic
_audit_conform_dict_name cif_core.dic
_audit_conform_dict_version 2.4
_audit_creation_date 2014-08-25T14:20:30-00:00
_audit_creation_method 'WinGX routine CIF_UPDATE'
_audit_update_record
;
2015-02-06 deposited with the CCDC.
2015-09-04 downloaded from the CCDC.
;
_cell_angle_alpha 97.685(4)
_cell_angle_beta 90.359(4)
_cell_angle_gamma 110.319(4)
_cell_formula_units_Z 2
_cell_length_a 9.2348(5)
_cell_length_b 10.1529(5)
_cell_length_c 15.3801(10)
_cell_measurement_reflns_used 870
_cell_measurement_temperature 130(2)
_cell_measurement_theta_max 20
_cell_measurement_theta_min 3
_cell_volume 1338.00(14)
_computing_cell_refinement 'HKL Scalepack (Otwinowski & Minor 1997)'
_computing_data_collection KappaCCD
_computing_data_reduction 'HKL Scalepack (Otwinowski & Minor 1997)'
_computing_molecular_graphics 'maXus, Zortep'
_computing_publication_material 'SHELXL-97 (Sheldrick, 1997)'
_computing_structure_refinement 'SHELXL-97 (Sheldrick, 2008)'
_computing_structure_solution SIR97
_diffrn_ambient_temperature 130(2)
_diffrn_measured_fraction_theta_full 0.999
_diffrn_measured_fraction_theta_max 0.987
_diffrn_measurement_device_type 'Nonius KappaCCD'
_diffrn_measurement_method '\f and \w scans'
_diffrn_radiation_monochromator graphite
_diffrn_radiation_type MoK\a
_diffrn_radiation_wavelength 0.71073
_diffrn_reflns_av_R_equivalents 0.0576
_diffrn_reflns_av_unetI/netI 0.0732
_diffrn_reflns_limit_h_max 10
_diffrn_reflns_limit_h_min -12
_diffrn_reflns_limit_k_max 13
_diffrn_reflns_limit_k_min -13
_diffrn_reflns_limit_l_max 20
_diffrn_reflns_limit_l_min -20
_diffrn_reflns_number 10984
_diffrn_reflns_theta_full 25
_diffrn_reflns_theta_max 28.32
_diffrn_reflns_theta_min 2.36
_diffrn_source 'fine-focus sealed tube'
_exptl_absorpt_coefficient_mu 0.791
_exptl_absorpt_correction_T_max 0.9322
_exptl_absorpt_correction_T_min 0.7693
_exptl_absorpt_correction_type multi-scan
_exptl_absorpt_process_details HKL2008
_exptl_crystal_colour orange
_exptl_crystal_density_diffrn 1.546
_exptl_crystal_density_method 'not measured'
_exptl_crystal_description plate
_exptl_crystal_F_000 632
_exptl_crystal_size_max 0.35
_exptl_crystal_size_mid 0.3
_exptl_crystal_size_min 0.09
_refine_diff_density_max 1.256
_refine_diff_density_min -1.367
_refine_diff_density_rms 0.114
_refine_ls_extinction_method none
_refine_ls_goodness_of_fit_ref 1.051
_refine_ls_hydrogen_treatment mixed
_refine_ls_matrix_type full
_refine_ls_number_parameters 355
_refine_ls_number_reflns 6588
_refine_ls_number_restraints 0
_refine_ls_restrained_S_all 1.051
_refine_ls_R_factor_all 0.0559
_refine_ls_R_factor_gt 0.0413
_refine_ls_shift/su_max 0.001
_refine_ls_shift/su_mean 0
_refine_ls_structure_factor_coef Fsqd
_refine_ls_weighting_details 'calc w=1/[\s^2^(Fo^2^)+(0.0393P)^2^+0.4772P] where P=(Fo^2^+2Fc^2^)/3'
_refine_ls_weighting_scheme calc
_refine_ls_wR_factor_gt 0.0917
_refine_ls_wR_factor_ref 0.0978
_reflns_number_gt 5302
_reflns_number_total 6588
_reflns_threshold_expression >2\s(I)
_cod_data_source_file c5ra15342e2.cif
_cod_data_source_block pdsash
_cod_original_cell_volume 1338.00(13)
_cod_database_code 7222011

loop_
_symmetry_equiv_pos_as_xyz
'x, y, z'
'-x, -y, -z'

loop_
_atom_site_label
_atom_site_type_symbol
_atom_site_fract_x
_atom_site_fract_y
_atom_site_fract_z
_atom_site_U_iso_or_equiv
_atom_site_adp_type
_atom_site_occupancy
_atom_site_symmetry_multiplicity
_atom_site_calc_flag
_atom_site_refinement_flags
C1 C 0.0292(3) -0.1153(3) 0.65230(18) 0.0167(6) Uani 1 1 d .
C2 C -0.0109(4) -0.1465(3) 0.56069(19) 0.0218(6) Uani 1 1 d .
H2 H 0.046 -0.0821 0.5232 0.026 Uiso 1 1 calc R
C3 C -0.1298(4) -0.2672(3) 0.5247(2) 0.0253(7) Uani 1 1 d .
H3 H -0.1529 -0.2851 0.463 0.03 Uiso 1 1 calc R
C4 C -0.2162(4) -0.3630(3) 0.57728(19) 0.0272(7) Uani 1 1 d .
H4 H -0.299 -0.4458 0.5522 0.033 Uiso 1 1 calc R
C5 C -0.1808(4) -0.3366(3) 0.66610(19) 0.0240(6) Uani 1 1 d .
H5 H -0.2407 -0.4021 0.7021 0.029 Uiso 1 1 calc R
C6 C -0.0579(3) -0.2152(3) 0.70583(18) 0.0177(6) Uani 1 1 d .
C7 C -0.0291(3) -0.2055(3) 0.79886(18) 0.0187(6) Uani 1 1 d .
H7 H -0.0986 -0.2752 0.8289 0.022 Uiso 1 1 calc R
C8 C 0.2249(3) -0.0010(3) 0.96874(17) 0.0164(6) Uani 1 1 d .
C9 C 0.2620(3) 0.0123(3) 1.06388(18) 0.0186(6) Uani 1 1 d .
C10 C 0.1587(4) -0.0678(3) 1.11921(18) 0.0199(6) Uani 1 1 d .
C11 C 0.1970(4) -0.0481(3) 1.20918(19) 0.0252(7) Uani 1 1 d .
H11 H 0.1249 -0.0992 1.2473 0.03 Uiso 1 1 calc R
C12 C 0.3409(4) 0.0463(3) 1.2428(2) 0.0309(8) Uani 1 1 d .
H12 H 0.3675 0.0582 1.3038 0.037 Uiso 1 1 calc R
C13 C 0.4466(4) 0.1240(3) 1.1879(2) 0.0294(7) Uani 1 1 d .
H13 H 0.5452 0.188 1.2113 0.035 Uiso 1 1 calc R
C14 C 0.4076(4) 0.1074(3) 1.0995(2) 0.0250(7) Uani 1 1 d .
H14 H 0.4795 0.1607 1.0622 0.03 Uiso 1 1 calc R
C15 C 0.5520(3) 0.3644(3) 0.85224(17) 0.0156(5) Uani 1 1 d .
C16 C 0.6295(3) 0.2930(3) 0.89582(18) 0.0195(6) Uani 1 1 d .
H16 H 0.6062 0.194 0.879 0.023 Uiso 1 1 calc R
C17 C 0.7402(4) 0.3666(3) 0.96357(19) 0.0231(6) Uani 1 1 d .
H17 H 0.7948 0.3187 0.9917 0.028 Uiso 1 1 calc R
C18 C 0.7707(4) 0.5107(3) 0.98988(18) 0.0223(6) Uani 1 1 d .
H18 H 0.8467 0.5613 1.0358 0.027 Uiso 1 1 calc R
C19 C 0.6902(4) 0.5803(3) 0.94913(19) 0.0224(6) Uani 1 1 d .
H19 H 0.7089 0.6779 0.9687 0.027 Uiso 1 1 calc R
C20 C 0.5833(3) 0.5089(3) 0.88042(18) 0.0185(6) Uani 1 1 d .
H20 H 0.5305 0.5581 0.8521 0.022 Uiso 1 1 calc R
C21 C 0.3201(3) 0.3820(3) 0.73180(17) 0.0165(6) Uani 1 1 d .
C22 C 0.1827(3) 0.3813(3) 0.76822(19) 0.0221(6) Uani 1 1 d .
H22 H 0.136 0.3169 0.808 0.027 Uiso 1 1 calc R
C23 C 0.1133(4) 0.4754(3) 0.7462(2) 0.0299(7) Uani 1 1 d .
H23 H 0.0201 0.4759 0.7718 0.036 Uiso 1 1 calc R
C24 C 0.1795(4) 0.5678(3) 0.6874(2) 0.0295(7) Uani 1 1 d .
H24 H 0.1309 0.6306 0.6718 0.035 Uiso 1 1 calc R
C25 C 0.3161(4) 0.5689(3) 0.65125(19) 0.0232(6) Uani 1 1 d .
H25 H 0.3619 0.633 0.6111 0.028 Uiso 1 1 calc R
C26 C 0.3867(3) 0.4772(3) 0.67332(18) 0.0198(6) Uani 1 1 d .
H26 H 0.4811 0.4789 0.6485 0.024 Uiso 1 1 calc R
C27 C 0.5230(3) 0.2383(3) 0.66904(17) 0.0170(6) Uani 1 1 d .
C28 C 0.6830(3) 0.2760(3) 0.67457(19) 0.0211(6) Uani 1 1 d .
H28 H 0.7391 0.3134 0.7297 0.025 Uiso 1 1 calc R
C29 C 0.7608(4) 0.2589(4) 0.5990(2) 0.0278(7) Uani 1 1 d .
H29 H 0.8701 0.2847 0.6028 0.033 Uiso 1 1 calc R
C30 C 0.6805(4) 0.2048(3) 0.51886(19) 0.0250(7) Uani 1 1 d .
H30 H 0.7344 0.1941 0.4675 0.03 Uiso 1 1 calc R
C31 C 0.5211(4) 0.1662(3) 0.51320(19) 0.0262(7) Uani 1 1 d .
H31 H 0.4657 0.1287 0.4579 0.031 Uiso 1 1 calc R
C32 C 0.4420(4) 0.1820(3) 0.58795(18) 0.0233(6) Uani 1 1 d .
H32 H 0.3325 0.1544 0.5839 0.028 Uiso 1 1 calc R
N1 N 0.0843(3) -0.1089(2) 0.84338(14) 0.0157(5) Uani 1 1 d .
N2 N 0.1031(3) -0.1103(2) 0.93369(15) 0.0180(5) Uani 1 1 d .
O1 O 0.1456(2) 0.0041(2) 0.67813(12) 0.0209(4) Uani 1 1 d .
O2 O 0.3132(2) 0.09689(19) 0.92648(12) 0.0170(4) Uani 1 1 d .
P1 P 0.41218(8) 0.26215(7) 0.76346(4) 0.01453(15) Uani 1 1 d .
Pd1 Pd 0.23723(2) 0.05892(2) 0.800342(13) 0.01601(8) Uani 1 1 d .
O3 O 0.0186(3) -0.1654(2) 1.08972(14) 0.0237(5) Uani 1 1 d .
H3A H 0.005(4) -0.172(4) 1.040(2) 0.036 Uiso 1 1 d .

loop_
_atom_site_aniso_label
_atom_site_aniso_U_11
_atom_site_aniso_U_22
_atom_site_aniso_U_33
_atom_site_aniso_U_23
_atom_site_aniso_U_13
_atom_site_aniso_U_12
C1 0.0180(14) 0.0156(13) 0.0174(13) 0.0008(11) -0.0004(11) 0.0075(11)
C2 0.0231(16) 0.0259(15) 0.0187(14) 0.0050(12) 0.0016(12) 0.0109(12)
C3 0.0259(17) 0.0323(17) 0.0186(14) -0.0017(12) -0.0021(12) 0.0133(13)
C4 0.0237(16) 0.0310(16) 0.0191(15) -0.0021(13) -0.0012(13) 0.0021(13)
C5 0.0216(16) 0.0237(15) 0.0209(15) 0.0034(12) 0.0015(12) 0.0007(12)
C6 0.0159(14) 0.0186(13) 0.0182(14) 0.0011(11) 0.0005(11) 0.0062(11)
C7 0.0158(14) 0.0193(13) 0.0192(14) 0.0033(11) 0.0025(11) 0.0037(11)
C8 0.0212(15) 0.0157(13) 0.0148(13) 0.0046(10) 0.0031(11) 0.0087(11)
C9 0.0272(16) 0.0145(13) 0.0166(13) 0.0019(11) -0.0002(12) 0.0104(11)
C10 0.0264(16) 0.0209(14) 0.0175(14) 0.0032(11) 0.0022(12) 0.0147(12)
C11 0.0361(19) 0.0297(16) 0.0152(14) 0.0053(12) 0.0060(13) 0.0176(14)
C12 0.050(2) 0.0314(17) 0.0160(14) 0.0010(13) -0.0044(14) 0.0207(16)
C13 0.038(2) 0.0233(15) 0.0257(16) -0.0016(13) -0.0081(14) 0.0112(14)
C14 0.0274(17) 0.0232(15) 0.0237(15) 0.0049(12) -0.0011(13) 0.0073(13)
C15 0.0173(14) 0.0182(13) 0.0118(12) 0.0027(10) 0.0022(10) 0.0066(11)
C16 0.0216(15) 0.0193(14) 0.0190(14) 0.0027(11) 0.0021(12) 0.0089(11)
C17 0.0236(16) 0.0270(15) 0.0212(15) 0.0050(12) -0.0021(12) 0.0116(13)
C18 0.0239(16) 0.0228(15) 0.0153(13) -0.0008(11) -0.0006(12) 0.0036(12)
C19 0.0280(16) 0.0162(14) 0.0215(15) 0.0006(11) 0.0018(12) 0.0067(12)
C20 0.0217(15) 0.0170(13) 0.0174(13) 0.0046(11) 0.0028(11) 0.0067(11)
C21 0.0177(14) 0.0163(13) 0.0147(13) 0.0014(10) -0.0017(11) 0.0054(11)
C22 0.0186(15) 0.0244(15) 0.0226(15) 0.0055(12) 0.0061(12) 0.0058(12)
C23 0.0234(17) 0.0309(17) 0.0392(19) 0.0020(15) 0.0019(14) 0.0153(14)
C24 0.0292(18) 0.0276(16) 0.0368(18) 0.0040(14) -0.0077(15) 0.0167(14)
C25 0.0282(17) 0.0202(14) 0.0218(15) 0.0087(12) -0.0037(12) 0.0074(12)
C26 0.0206(15) 0.0235(14) 0.0155(13) 0.0043(11) 0.0014(11) 0.0076(12)
C27 0.0213(15) 0.0159(13) 0.0161(13) 0.0030(11) 0.0016(11) 0.0092(11)
C28 0.0240(16) 0.0245(15) 0.0172(14) 0.0060(12) 0.0014(12) 0.0104(12)
C29 0.0234(16) 0.0398(18) 0.0262(16) 0.0119(14) 0.0088(13) 0.0159(14)
C30 0.0353(19) 0.0288(16) 0.0185(14) 0.0090(12) 0.0093(13) 0.0185(14)
C31 0.0357(19) 0.0270(16) 0.0151(14) 0.0013(12) 0.0008(13) 0.0105(14)
C32 0.0242(16) 0.0256(15) 0.0197(14) 0.0021(12) 0.0007(12) 0.0086(12)
N1 0.0179(12) 0.0229(12) 0.0111(11) 0.0086(9) 0.0034(9) 0.0108(10)
N2 0.0226(13) 0.0168(11) 0.0140(11) 0.0063(9) 0.0016(10) 0.0048(10)
O1 0.0245(11) 0.0194(10) 0.0130(9) 0.0041(8) -0.0041(8) 0.0000(8)
O2 0.0201(10) 0.0167(9) 0.0124(9) 0.0032(7) -0.0001(8) 0.0037(8)
P1 0.0164(4) 0.0148(3) 0.0127(3) 0.0038(3) 0.0010(3) 0.0053(3)
Pd1 0.01895(12) 0.01564(11) 0.01318(11) 0.00388(8) 0.00090(8) 0.00510(8)
O3 0.0237(12) 0.0287(11) 0.0187(10) 0.0067(9) 0.0025(9) 0.0079(9)

loop_
_atom_type_symbol
_atom_type_description
_atom_type_scat_dispersion_real
_atom_type_scat_dispersion_imag
_atom_type_scat_source
C C 0.0033 0.0016 'International Tables Vol C Tables 4.2.6.8 and 6.1.1.4'
H H 0 0 'International Tables Vol C Tables 4.2.6.8 and 6.1.1.4'
N N 0.0061 0.0033 'International Tables Vol C Tables 4.2.6.8 and 6.1.1.4'
O O 0.0106 0.006 'International Tables Vol C Tables 4.2.6.8 and 6.1.1.4'
P P 0.1023 0.0942 'International Tables Vol C Tables 4.2.6.8 and 6.1.1.4'
Pd Pd -0.9988 1.0072 'International Tables Vol C Tables 4.2.6.8 and 6.1.1.4'

loop_
_geom_angle_atom_site_label_1
_geom_angle_atom_site_label_2
_geom_angle_atom_site_label_3
_geom_angle
O1 C1 C2 115.7(3)
O1 C1 C6 127.1(2)
C2 C1 C6 117.2(2)
C3 C2 C1 121.9(3)
C3 C2 H2 119.1
C1 C2 H2 119.1
C2 C3 C4 120.8(3)
C2 C3 H3 119.6
C4 C3 H3 119.6
C5 C4 C3 119.0(3)
C5 C4 H4 120.5
C3 C4 H4 120.5
C4 C5 C6 122.2(3)
C4 C5 H5 118.9
C6 C5 H5 118.9
C5 C6 C1 118.9(3)
C5 C6 C7 115.9(3)
C1 C6 C7 125.1(3)
N1 C7 C6 123.9(3)
N1 C7 H7 118.1
C6 C7 H7 118.1
O2 C8 N2 125.3(2)
O2 C8 C9 117.3(2)
N2 C8 C9 117.4(2)
C10 C9 C14 119.0(3)
C10 C9 C8 122.2(3)
C14 C9 C8 118.8(3)
O3 C10 C11 117.1(3)
O3 C10 C9 122.8(3)
C11 C10 C9 120.1(3)
C12 C11 C10 119.8(3)
C12 C11 H11 120.1
C10 C11 H11 120.1
C11 C12 C13 120.7(3)
C11 C12 H12 119.7
C13 C12 H12 119.7
C14 C13 C12 119.6(3)
C14 C13 H13 120.2
C12 C13 H13 120.2
C13 C14 C9 120.7(3)
C13 C14 H14 119.6
C9 C14 H14 119.6
C20 C15 C16 119.0(3)
C20 C15 P1 123.3(2)
C16 C15 P1 117.7(2)
C17 C16 C15 120.2(3)
C17 C16 H16 119.9
C15 C16 H16 119.9
C18 C17 C16 119.8(3)
C18 C17 H17 120.1
C16 C17 H17 120.1
C19 C18 C17 120.1(3)
C19 C18 H18 120
C17 C18 H18 120
C20 C19 C18 120.4(3)
C20 C19 H19 119.8
C18 C19 H19 119.8
C19 C20 C15 120.4(3)
C19 C20 H20 119.8
C15 C20 H20 119.8
C22 C21 C26 119.2(3)
C22 C21 P1 119.4(2)
C26 C21 P1 121.4(2)
C21 C22 C23 119.8(3)
C21 C22 H22 120.1
C23 C22 H22 120.1
C24 C23 C22 120.3(3)
C24 C23 H23 119.8
C22 C23 H23 119.8
C25 C24 C23 120.0(3)
C25 C24 H24 120
C23 C24 H24 120
C24 C25 C26 120.2(3)
C24 C25 H25 119.9
C26 C25 H25 119.9
C25 C26 C21 120.5(3)
C25 C26 H26 119.8
C21 C26 H26 119.8
C28 C27 C32 119.5(3)
C28 C27 P1 122.9(2)
C32 C27 P1 117.6(2)
C27 C28 C29 119.8(3)
C27 C28 H28 120.1
C29 C28 H28 120.1
C30 C29 C28 120.5(3)
C30 C29 H29 119.7
C28 C29 H29 119.7
C29 C30 C31 119.9(3)
C29 C30 H30 120.1
C31 C30 H30 120.1
C30 C31 C32 120.3(3)
C30 C31 H31 119.9
C32 C31 H31 119.9
C31 C32 C27 120.0(3)
C31 C32 H32 120
C27 C32 H32 120
C7 N1 N2 119.3(2)
C7 N1 Pd1 126.86(19)
N2 N1 Pd1 113.67(17)
C8 N2 N1 110.6(2)
C1 O1 Pd1 122.80(17)
C8 O2 Pd1 109.97(16)
C15 P1 C27 106.29(13)
C15 P1 C21 105.52(12)
C27 P1 C21 103.01(13)
C15 P1 Pd1 113.40(9)
C27 P1 Pd1 115.42(9)
C21 P1 Pd1 112.20(10)
O1 Pd1 N1 93.85(8)
O1 Pd1 O2 174.29(8)
N1 Pd1 O2 80.44(8)
O1 Pd1 P1 90.50(6)
N1 Pd1 P1 174.77(7)
O2 Pd1 P1 95.20(6)
C10 O3 H3A 112(3)

loop_
_geom_bond_atom_site_label_1
_geom_bond_atom_site_label_2
_geom_bond_distance
C1 O1 1.320(3)
C1 C2 1.420(4)
C1 C6 1.420(4)
C2 C3 1.375(4)
C2 H2 0.95
C3 C4 1.384(4)
C3 H3 0.95
C4 C5 1.371(4)
C4 H4 0.95
C5 C6 1.414(4)
C5 H5 0.95
C6 C7 1.438(4)
C7 N1 1.274(4)
C7 H7 0.95
C8 O2 1.301(3)
C8 N2 1.324(4)
C8 C9 1.478(4)
C9 C10 1.397(4)
C9 C14 1.410(4)
C10 O3 1.358(4)
C10 C11 1.397(4)
C11 C12 1.387(5)
C11 H11 0.95
C12 C13 1.393(5)
C12 H12 0.95
C13 C14 1.377(4)
C13 H13 0.95
C14 H14 0.95
C15 C20 1.398(4)
C15 C16 1.404(4)
C15 P1 1.810(3)
C16 C17 1.392(4)
C16 H16 0.95
C17 C18 1.392(4)
C17 H17 0.95
C18 C19 1.387(4)
C18 H18 0.95
C19 C20 1.379(4)
C19 H19 0.95
C20 H20 0.95
C21 C22 1.389(4)
C21 C26 1.396(4)
C21 P1 1.820(3)
C22 C23 1.395(4)
C22 H22 0.95
C23 C24 1.382(5)
C23 H23 0.95
C24 C25 1.379(4)
C24 H24 0.95
C25 C26 1.382(4)
C25 H25 0.95
C26 H26 0.95
C27 C28 1.391(4)
C27 C32 1.394(4)
C27 P1 1.820(3)
C28 C29 1.393(4)
C28 H28 0.95
C29 C30 1.377(4)
C29 H29 0.95
C30 C31 1.384(5)
C30 H30 0.95
C31 C32 1.387(4)
C31 H31 0.95
C32 H32 0.95
N1 N2 1.401(3)
N1 Pd1 1.995(2)
O1 Pd1 1.9830(18)
O2 Pd1 1.9998(18)
P1 Pd1 2.2801(7)
O3 H3A 0.76(4)
